data_7103632
loop_
_publ_author_name
'Hill, Nicholas J.'
'Levason, William'
'Light, Mark E.'
'Reid, Gillian'

_publ_section_title
;
 Synthesis and structural features of the first thallium(I) selenoether
 derivatives
;
_journal_coden_ASTM CHCOFS
_journal_issue 1
_journal_name_full
;
 Chemical Communications (Cambridge, United Kingdom)
;
_journal_page_first 110
_journal_page_last 111
_journal_paper_doi 10.1039/b209729j
_journal_year 2003
_chemical_compound_source MeCN
_chemical_formula_moiety 'C5 H12 F6 P Se2 Tl '
_chemical_formula_structural '[Tl{MeSe(CH2)3SeMe}]PF6'
_chemical_formula_sum 'C5 H12 F6 P Se2 Tl'
_chemical_formula_weight 579.40
_space_group_IT_number 5
_symmetry_cell_setting monoclinic
_symmetry_Int_Tables_number 5
_symmetry_space_group_name_Hall 'C 2y'
_symmetry_space_group_name_H-M 'C 1 2 1'
_cell_angle_alpha 90
_cell_angle_beta 101.932(1)
_cell_angle_gamma 90
_cell_formula_units_Z 2
_cell_length_a 7.9081(3)
_cell_length_b 7.9111(3)
_cell_length_c 10.4005(4)
_cell_measurement_reflns_used 0
_cell_measurement_temperature 120.0(1)
_cell_measurement_theta_max 0.0
_cell_measurement_theta_min 0.0
_cell_volume 636.62(4)
_computing_cell_refinement 'Nonius Kappa CCD Diffractometer Control'
_computing_data_collection 'Nonius Kappa CCD Diffractometer Control'
_computing_data_reduction 'teXsan for Windows version 1.06 (MSC, 1997-1999)'
_computing_publication_material 'teXsan for Windows version 1.06 (MSC, 1997-1999)'
_computing_structure_refinement 'teXsan for Windows version 1.06 (MSC, 1997-1999)'
_computing_structure_solution
;
DIRDIF92 PATTY (Beurskens, 1992)
;
_diffrn_ambient_temperature 120.0(1)
_diffrn_measurement_device 'Nonius Kappa CCD'
_diffrn_orient_matrix_UB_11 0.00000
_diffrn_orient_matrix_UB_12 0.00000
_diffrn_orient_matrix_UB_13 0.00000
_diffrn_orient_matrix_UB_21 0.00000
_diffrn_orient_matrix_UB_22 0.00000
_diffrn_orient_matrix_UB_23 0.00000
_diffrn_orient_matrix_UB_31 0.00000
_diffrn_orient_matrix_UB_32 0.00000
_diffrn_orient_matrix_UB_33 0.00000
_diffrn_radiation_detector 'mercury CCD'
_diffrn_radiation_monochromator graphite
_diffrn_radiation_source 'Nonius Kappa CCD rotating anode'
_diffrn_radiation_type 'Mo K\a'
_diffrn_radiation_wavelength 0.71073
_diffrn_reflns_av_R_equivalents 0.04240
_diffrn_reflns_av_sigmaI/netI 0.077
_diffrn_reflns_limit_h_max 10
_diffrn_reflns_limit_h_min -9
_diffrn_reflns_limit_k_max 9
_diffrn_reflns_limit_k_min -10
_diffrn_reflns_limit_l_max 11
_diffrn_reflns_limit_l_min -13
_diffrn_reflns_number 2460
_diffrn_reflns_reduction_process 'Lp corrections applied'
_diffrn_reflns_theta_max 27.53
_diffrn_reflns_theta_min 3.68
_diffrn_standards_decay_% 0.00
_diffrn_standards_interval_count 0
_diffrn_standards_number 0
_exptl_absorpt_coefficient_mu 18.551
_exptl_absorpt_correction_type multi-scan
_exptl_crystal_colour block
_exptl_crystal_density_diffrn 3.022
_exptl_crystal_density_meas ?
_exptl_crystal_description colourless
_exptl_crystal_F_000 520.00
_exptl_crystal_size_max 0.20
_exptl_crystal_size_mid 0.18
_exptl_crystal_size_min 0.14
_refine_diff_density_max 1.64
_refine_diff_density_min -2.03
_refine_ls_abs_structure_details Flack
_refine_ls_abs_structure_Flack 0.1035(99)
_refine_ls_extinction_coef -
_refine_ls_extinction_method none
_refine_ls_goodness_of_fit_all 1.528
_refine_ls_goodness_of_fit_ref 1.530
_refine_ls_hydrogen_treatment noref
_refine_ls_matrix_type full
_refine_ls_number_constraints 0
_refine_ls_number_parameters 81
_refine_ls_number_reflns 737
_refine_ls_number_restraints 0
_refine_ls_R_factor_all 0.0404
_refine_ls_R_factor_gt 0.0400
_refine_ls_shift/su_max 0.0400
_refine_ls_shift/su_mean 0.0091
_refine_ls_structure_factor_coef F
_refine_ls_weighting_details 'w = 1/[\s^2^(Fo)]'
_refine_ls_weighting_scheme sigma
_refine_ls_wR_factor_all 0.0530
_refine_ls_wR_factor_ref 0.0530
_reflns_number_gt 737
_reflns_number_total 1314
_reflns_threshold_expression I>2.00\s(I)
_cod_data_source_file b209729j.txt
_cod_data_source_block '_02njh014.inf'
_cod_original_sg_symbol_H-M 'C 2        '
_cod_original_formula_sum 'C5 H12 F6 P Se2 Tl '
_cod_database_code 7103632

loop_
_symmetry_equiv_pos_as_xyz
'   +x,   +y,   +z'
'   -x,   +y,   -z'
'1/2+x,1/2+y,   +z'
'1/2-x,1/2+y,   -z'

loop_
_atom_site_label
_atom_site_fract_x
_atom_site_fract_y
_atom_site_fract_z
_atom_site_U_iso_or_equiv
_atom_site_occupancy
_atom_site_refinement_flags
_atom_site_adp_type
_atom_site_calc_flag
_atom_site_calc_attached_atom
Tl(1) 0.0000 0.0098 0.0000 0.0322(2) 1.000 ST Uani d ?
Se(1) 0.10459(12) 0.0094(3) 0.33295(9) 0.0317(3) 1.000 . Uani d ?
P(1) -0.5000 0.0024(12) 0.0000 0.0281(8) 1.000 ST Uani d ?
F(1) -0.605(2) -0.125(2) 0.078(2) 0.059(5) 0.750 S Uani d ?
F(2) -0.610(3) 0.140(2) 0.054(3) 0.072(7) 0.750 S Uani d ?
F(3) -0.346(2) 0.042(3) 0.1185(13) 0.080(5) 0.750 S Uani d ?
F(4) -0.474(5) 0.158(5) -0.089(4) 0.039(9) 0.250 S Uiso d ?
F(5) -0.568(4) -0.101(4) -0.117(3) 0.030(6) 0.250 S Uiso d ?
F(6) -0.356(5) -0.138(5) 0.057(4) 0.048(8) 0.250 S Uiso d ?
C(1) 0.294(2) -0.146(2) 0.338(1) 0.043(4) 1.000 . Uani d ?
C(2) -0.065(2) -0.153(2) 0.375(2) 0.042(4) 1.000 . Uani d ?
C(3) 0.0000 -0.254(2) 0.5000 0.032(4) 1.000 ST Uani d ?
H(1) 0.3852 -0.0944 0.3069 0.055 1.000 . Uiso c ?
H(2) 0.2538 -0.2426 0.2837 0.055 1.000 . Uiso c ?
H(3) 0.3348 -0.1853 0.4257 0.055 1.000 . Uiso c ?
H(4) -0.0981 -0.2286 0.3033 0.052 1.000 . Uiso c ?
H(5) -0.1673 -0.0913 0.3856 0.052 1.000 . Uiso c ?
H(6) 0.0909 -0.3266 0.4829 0.045 1.000 . Uiso c ?
H(7) -0.0909 -0.3266 0.5171 0.045 1.000 . Uiso c ?

loop_
_atom_site_aniso_label
_atom_site_aniso_U_11
_atom_site_aniso_U_22
_atom_site_aniso_U_33
_atom_site_aniso_U_12
_atom_site_aniso_U_13
_atom_site_aniso_U_23
Tl(1) 0.0307(3) 0.0335(3) 0.0320(3) 0.0000 0.0057(2) 0.0000
Se(1) 0.0321(6) 0.0332(6) 0.0296(5) 0.008(2) 0.0059(4) -0.006(2)
P(1) 0.026(2) 0.031(2) 0.027(2) 0.0000 0.0054(13) 0.0000
F(1) 0.043(8) 0.093(13) 0.040(7) -0.004(7) 0.007(6) 0.042(8)
F(2) 0.060(11) 0.024(8) 0.15(2) 0.003(7) 0.069(13) -0.007(8)
F(3) 0.054(7) 0.11(2) 0.063(7) 0.013(9) -0.027(6) -0.032(10)
C(1) 0.047(8) 0.047(9) 0.039(7) -0.008(6) 0.016(6) 0.003(6)
C(2) 0.027(6) 0.043(8) 0.052(8) -0.013(6) -0.003(5) -0.012(7)
C(3) 0.021(7) 0.018(7) 0.059(11) 0.0000 0.012(7) 0.0000

loop_
_atom_type_symbol
_atom_type_oxidation_number
_atom_type_number_in_cell
_atom_type_scat_dispersion_real
_atom_type_scat_dispersion_imag
_atom_type_scat_source
C 0 10 0.002 0.002
;International Tables for Crystallography
(1992, Vol. C, Table 6.1.1.2)
;
H 0 24 0.000 0.000
;International Tables for Crystallography
(1992, Vol. C, Table 6.1.1.2)
;
F 0 12 0.014 0.010
;International Tables for Crystallography
(1992, Vol. C, Table 6.1.1.2)
;
P 0 2 0.090 0.095
;International Tables for Crystallography
(1992, Vol. C, Table 6.1.1.2)
;
Se 0 4 -0.178 2.223
;International Tables for Crystallography
(1992, Vol. C, Tables 4.2.6.8 and 6.1.1.1)
;
Tl 0 2 -3.556 9.659
;International Tables for Crystallography
(1992, Vol. C, Tables 4.2.6.8 and 6.1.1.1)
;

loop_
_geom_angle_atom_site_label_1
_geom_angle_atom_site_label_2
_geom_angle_atom_site_label_3
_geom_angle
_geom_angle_site_symmetry_1
_geom_angle_site_symmetry_2
_geom_angle_site_symmetry_3
_geom_angle_publ_flag
SE1 TL1 SE1 179.9(1) . . 2 ?
C1 SE1 TL1 93.1(5) . . . ?
C2 SE1 TL1 101.2(5) . . . ?
C1 SE1 C2 97.9(8) . . . ?
F1 P1 F1 103.5(20) . . . ?
F1 P1 F2 82.6(8) . . . ?
F1 P1 F2 171.0(17) . . . ?
F1 P1 F3 97.3(11) . . . ?
F1 P1 F3 96.7(10) . . . ?
F2 P1 F2 92.1(17) . . . ?
F2 P1 F3 88.9(14) . . . ?
F2 P1 F3 75.3(14) . . . ?
F3 P1 F3 157.3(18) . . . ?
F4 P1 F4 77.6(37) . . . ?
F4 P1 F5 91.1(22) . . . ?
F4 P1 F5 148.0(18) . . . ?
F4 P1 F6 125.8(24) . . . ?
F4 P1 F6 119.2(24) . . . ?
F5 P1 F5 112.4(28) . . . ?
F5 P1 F6 91.8(22) . . . ?
F5 P1 F6 37.1(20) . . . ?
F6 P1 F6 93.0(33) . . . ?
SE1 C1 H1 111.2 . . . no
SE1 C1 H2 109.1 . . . no
SE1 C1 H3 110.3 . . . no
H1 C1 H2 108.4 . . . no
H1 C1 H3 110.0 . . . no
H2 C1 H3 107.7 . . . no
SE1 C2 C3 114.1(9) . . . ?
SE1 C2 H4 108.9 . . . no
SE1 C2 H5 108.4 . . . no
C3 C2 H4 109.4 . . . no
C3 C2 H5 108.1 . . . no
H4 C2 H5 107.7 . . . no
C2 C3 C2 116.6(19) . . . ?
C2 C3 H6 106.7 . . . no
C2 C3 H7 109.6 . . . no
C2 C3 H6 109.6 2_556 2_556 2_556 no
C2 C3 H7 106.7 2_556 2_556 2_556 no
H6 C3 H7 107.2 . . . no

loop_
_geom_bond_atom_site_label_1
_geom_bond_atom_site_label_2
_geom_bond_distance
_geom_bond_site_symmetry_1
_geom_bond_site_symmetry_2
_geom_bond_publ_flag
TL1 SE1 3.390(1) 1 . .
TL1 F4 2.95(5) 54503 . .
TL1 F6 3.02(5) 3 . .
TL1 F2 3.14(2) 54503 . .
TL1 F1 3.16(3) 3 . .
TL1 F2 3.19(3) 65501 . .
TL1 F6 3.21(5) 1 . .
TL1 F3 3.23(2) 1 . .
TL1 F1 3.24(2) 65501 . .
TL1 F5 3.31(3) 3 . .
SE1 C1 1.93(2) . . ?
SE1 C2 1.97(2) . . ?
P1 F1 1.63(2) . . ?
P1 F1 1.63(2) . . ?
P1 F2 1.57(2) . . ?
P1 F2 1.57(2) . . ?
P1 F3 1.58(1) . . ?
P1 F3 1.58(1) . . ?
P1 F4 1.58(5) . . ?
P1 F4 1.58(5) . . ?
P1 F5 1.47(4) . . ?
P1 F5 1.47(4) . . ?
P1 F6 1.62(5) . . ?
P1 F6 1.62(5) . . ?
C1 H1 0.94 . . no
C1 H2 0.97 . . no
C1 H3 0.95 . . no
C2 C3 1.52(2) . . ?
C2 H4 0.95 . . no
C2 H5 0.97 . . no
C3 H6 0.96 . . no
C3 H7 0.96 . . no

loop_
_geom_contact_atom_site_label_1
_geom_contact_atom_site_label_2
_geom_contact_distance
_geom_contact_site_symmetry_1
_geom_contact_site_symmetry_2
_geom_contact_publ_flag
F1 C1 2.98(3) . 1_455 no
F1 F2 3.02(3) . 4_345 no
F1 F3 3.33(3) . 3_445 no
F1 F4 3.52(6) . 3_445 no
F2 F6 2.62(5) . 3_455 no
F2 F5 3.43(4) . 4_355 no
F3 C1 3.40(3) . 3_455 no
F3 C2 3.46(2) . . no
F4 F6 3.02(7) . 4_455 no
F4 C2 3.40(5) . 4_455 no
F4 C1 3.58(5) . 4_455 no
F5 C1 3.49(4) . 2 no
F5 C2 3.55(4) . 2_455 no
C2 C2 2.59(4) . 2_556 no
